data_4114436
loop_
_publ_author_name
'Cecilia H. Marzabadi'
'J. Edgar Anderson'
'Jorge Gonzalez-Outeirino'
'Piers R. J. Gaffney'
'Christopher G. H. White'
'Derek A. Tocher'
'Louis J. Todaro'

_publ_section_title
;
 Why Are Silyl Ethers Conformationally Different from Alkyl Ethers?
 Chair-Chair Conformational Equilibria in Silyloxycyclohexanes and Their
 Dependence on the Substituents on Silicon. The Wider Roles of Eclipsing,
 of 1,3-Repulsive Steric Interactions, and of Attractive Steric
 Interactions
;
_journal_name_full 'Journal of the American Chemical Society'
_journal_page_first 15163
_journal_page_last 15173
_journal_paper_doi 10.1021/ja035936x
_journal_volume 125
_journal_year 2003
_chemical_formula_sum 'C42 H40 O2 Si2'
_chemical_formula_weight 632.92
_chemical_name_systematic
;
 ?
;
_space_group_IT_number 2
_symmetry_cell_setting triclinic
_symmetry_space_group_name_Hall '-P 1'
_symmetry_space_group_name_H-M 'P -1'
_atom_sites_solution_hydrogens geom
_atom_sites_solution_primary direct
_atom_sites_solution_secondary difmap
_audit_creation_method SHELXL-97
_cell_angle_alpha 82.283(2)
_cell_angle_beta 85.747(2)
_cell_angle_gamma 74.337(2)
_cell_formula_units_Z 1
_cell_length_a 7.2034(8)
_cell_length_b 9.7662(10)
_cell_length_c 12.7749(14)
_cell_measurement_temperature 293(2)
_cell_volume 856.83(16)
_computing_cell_refinement 'Bruker SAINT'
_computing_data_collection 'Bruker SMART'
_computing_data_reduction 'Bruker SAINT'
_computing_molecular_graphics 'Bruker SHELXTL'
_computing_publication_material 'Bruker SHELXTL and local programs'
_computing_structure_refinement 'Bruker SHELXTL'
_computing_structure_solution 'Bruker SHELXTL'
_diffrn_ambient_temperature 566(2)
_diffrn_measured_fraction_theta_full 0.979
_diffrn_measured_fraction_theta_max 0.908
_diffrn_measurement_device_type 'Bruker SMART APEX'
_diffrn_measurement_method '\w rotation with narrow frames'
_diffrn_radiation_monochromator graphite
_diffrn_radiation_source 'fine-focus sealed tube'
_diffrn_radiation_type MoK\a
_diffrn_radiation_wavelength 0.71073
_diffrn_reflns_av_R_equivalents 0.0127
_diffrn_reflns_av_sigmaI/netI 0.0338
_diffrn_reflns_limit_h_max 9
_diffrn_reflns_limit_h_min -9
_diffrn_reflns_limit_k_max 12
_diffrn_reflns_limit_k_min -12
_diffrn_reflns_limit_l_max 16
_diffrn_reflns_limit_l_min -10
_diffrn_reflns_number 5511
_diffrn_reflns_theta_full 26.00
_diffrn_reflns_theta_max 28.28
_diffrn_reflns_theta_min 1.61
_diffrn_standards_number 0
_exptl_absorpt_coefficient_mu 0.139
_exptl_absorpt_correction_T_max 0.9808
_exptl_absorpt_correction_T_min 0.9336
_exptl_absorpt_correction_type multi-scan
_exptl_crystal_colour colourless
_exptl_crystal_density_diffrn 1.227
_exptl_crystal_description needle
_exptl_crystal_F_000 336
_exptl_crystal_size_max 0.50
_exptl_crystal_size_mid 0.18
_exptl_crystal_size_min 0.14
_refine_diff_density_max 0.726
_refine_diff_density_min -0.307
_refine_diff_density_rms 0.057
_refine_ls_extinction_method none
_refine_ls_goodness_of_fit_ref 0.855
_refine_ls_hydrogen_treatment mixed
_refine_ls_matrix_type full
_refine_ls_number_parameters 208
_refine_ls_number_reflns 3844
_refine_ls_number_restraints 0
_refine_ls_restrained_S_all 0.855
_refine_ls_R_factor_all 0.0675
_refine_ls_R_factor_gt 0.0566
_refine_ls_shift/su_max 0.001
_refine_ls_shift/su_mean 0.000
_refine_ls_structure_factor_coef Fsqd
_refine_ls_weighting_details 'calc w=1/[\s^2^(Fo^2^)+(0.2000P)^2^+0.0000P] where P=(Fo^2^+2Fc^2^)/3'
_refine_ls_weighting_scheme calc
_refine_ls_wR_factor_gt 0.1852
_refine_ls_wR_factor_ref 0.2081
_reflns_number_gt 3127
_reflns_number_total 3844
_reflns_threshold_expression I>2\s(I)
_cod_data_source_file ja035936xsi20030904_095615.cif
_cod_data_source_block str0002
_cod_database_code 4114436

loop_
_symmetry_equiv_pos_as_xyz
'x, y, z'
'-x, -y, -z'

loop_
_atom_site_label
_atom_site_type_symbol
_atom_site_fract_x
_atom_site_fract_y
_atom_site_fract_z
_atom_site_U_iso_or_equiv
_atom_site_adp_type
_atom_site_occupancy
_atom_site_symmetry_multiplicity
_atom_site_calc_flag
_atom_site_refinement_flags
Si1 Si 0.36212(7) 0.86964(5) 0.72400(4) 0.0380(2) Uani 1 1 d .
O1 O 0.23263(19) 0.91163(16) 0.62023(11) 0.0502(4) Uani 1 1 d .
C1 C 0.5815(3) 0.72603(19) 0.69148(15) 0.0416(4) Uani 1 1 d .
C13 C 0.4247(3) 1.03416(19) 0.75383(15) 0.0417(4) Uani 1 1 d .
C7 C 0.2342(3) 0.79654(19) 0.84251(14) 0.0407(4) Uani 1 1 d .
C12 C 0.0657(3) 0.8808(2) 0.88674(17) 0.0518(5) Uani 1 1 d .
H12A H 0.0162 0.9747 0.8567 0.062 Uiso 1 1 calc R
C8 C 0.3024(3) 0.6567(2) 0.89179(18) 0.0551(5) Uani 1 1 d .
H8A H 0.4142 0.5972 0.8648 0.066 Uiso 1 1 calc R
C5 C 0.9013(3) 0.5750(2) 0.7283(2) 0.0596(6) Uani 1 1 d .
H5A H 1.0100 0.5509 0.7688 0.072 Uiso 1 1 calc R
C2 C 0.5813(3) 0.6485(2) 0.60765(18) 0.0540(5) Uani 1 1 d .
H2A H 0.4749 0.6732 0.5653 0.065 Uiso 1 1 calc R
C14 C 0.5115(4) 1.0359(2) 0.84780(17) 0.0576(6) Uani 1 1 d .
H14A H 0.5336 0.9553 0.8977 0.069 Uiso 1 1 calc R
C17 C 0.4450(4) 1.2772(2) 0.7030(2) 0.0664(7) Uani 1 1 d .
H17A H 0.4207 1.3592 0.6543 0.080 Uiso 1 1 calc R
C6 C 0.7454(3) 0.6881(2) 0.75063(17) 0.0512(5) Uani 1 1 d .
H6A H 0.7511 0.7392 0.8062 0.061 Uiso 1 1 calc R
C18 C 0.3927(3) 1.1573(2) 0.6825(2) 0.0565(5) Uani 1 1 d .
H18A H 0.3348 1.1595 0.6194 0.068 Uiso 1 1 calc R
C9 C 0.2071(4) 0.6052(3) 0.9797(2) 0.0699(7) Uani 1 1 d .
H9A H 0.2558 0.5121 1.0116 0.084 Uiso 1 1 calc R
C16 C 0.5330(4) 1.2748(2) 0.7957(2) 0.0640(6) Uani 1 1 d .
H16A H 0.5704 1.3546 0.8091 0.077 Uiso 1 1 calc R
C11 C -0.0285(4) 0.8274(3) 0.97403(19) 0.0618(6) Uani 1 1 d .
H11A H -0.1409 0.8854 1.0016 0.074 Uiso 1 1 calc R
C10 C 0.0411(4) 0.6907(3) 1.0203(2) 0.0690(7) Uani 1 1 d .
H10A H -0.0236 0.6555 1.0792 0.083 Uiso 1 1 calc R
C15 C 0.5651(4) 1.1551(3) 0.8678(2) 0.0663(6) Uani 1 1 d .
H15A H 0.6233 1.1538 0.9307 0.080 Uiso 1 1 calc R
C3 C 0.7366(4) 0.5352(3) 0.5862(2) 0.0665(6) Uani 1 1 d .
H3A H 0.7330 0.4837 0.5306 0.080 Uiso 1 1 calc R
C4 C 0.8951(3) 0.4990(2) 0.6467(2) 0.0643(7) Uani 1 1 d .
H4A H 0.9989 0.4225 0.6324 0.077 Uiso 1 1 calc R
C19 C 0.0311(3) 0.9275(2) 0.60789(17) 0.0540(5) Uani 1 1 d .
H19A H -0.0244 0.8887 0.6739 0.065 Uiso 1 1 calc R
C21 C -0.0684(4) 1.0866(3) 0.5850(2) 0.0657(6) Uani 1 1 d .
H21A H -0.2069 1.0999 0.5858 0.079 Uiso 1 1 calc R
H21B H -0.0411 1.1368 0.6402 0.079 Uiso 1 1 calc R
C20 C 0.0023(4) 0.8499(2) 0.5205(2) 0.0677(7) Uani 1 1 d .
H20A H -0.1334 0.8538 0.5187 0.081 Uiso 1 1 calc R
H20B H 0.0737 0.7501 0.5338 0.081 Uiso 1 1 calc R

loop_
_atom_site_aniso_label
_atom_site_aniso_U_11
_atom_site_aniso_U_22
_atom_site_aniso_U_33
_atom_site_aniso_U_23
_atom_site_aniso_U_13
_atom_site_aniso_U_12
Si1 0.0405(3) 0.0366(3) 0.0377(3) -0.0041(2) -0.0096(2) -0.0094(2)
O1 0.0430(7) 0.0638(9) 0.0424(8) 0.0015(6) -0.0131(6) -0.0126(6)
C1 0.0429(10) 0.0394(9) 0.0439(10) -0.0052(7) -0.0050(7) -0.0121(7)
C13 0.0421(10) 0.0396(9) 0.0448(10) -0.0080(7) -0.0038(7) -0.0112(7)
C7 0.0461(10) 0.0392(9) 0.0396(9) -0.0056(7) -0.0096(7) -0.0132(7)
C12 0.0567(12) 0.0500(11) 0.0467(11) -0.0051(8) -0.0058(9) -0.0100(9)
C8 0.0602(13) 0.0435(10) 0.0608(13) 0.0016(9) -0.0096(10) -0.0139(9)
C5 0.0427(11) 0.0571(12) 0.0739(15) 0.0046(11) -0.0102(10) -0.0080(9)
C2 0.0542(12) 0.0530(11) 0.0565(12) -0.0173(9) -0.0086(9) -0.0100(9)
C14 0.0814(16) 0.0508(12) 0.0453(11) -0.0067(9) -0.0160(10) -0.0214(11)
C17 0.0733(16) 0.0427(11) 0.0849(17) 0.0059(11) -0.0187(13) -0.0203(10)
C6 0.0500(11) 0.0524(11) 0.0519(11) -0.0044(9) -0.0115(9) -0.0129(9)
C18 0.0615(13) 0.0474(11) 0.0629(13) 0.0020(9) -0.0204(10) -0.0176(9)
C9 0.0878(19) 0.0570(13) 0.0667(15) 0.0141(11) -0.0130(13) -0.0296(13)
C16 0.0710(15) 0.0449(11) 0.0842(17) -0.0216(11) -0.0061(12) -0.0214(10)
C11 0.0587(13) 0.0764(15) 0.0535(12) -0.0148(11) 0.0035(10) -0.0214(11)
C10 0.0798(17) 0.0851(17) 0.0523(13) 0.0036(12) -0.0031(12) -0.0445(14)
C15 0.0834(17) 0.0644(14) 0.0609(14) -0.0192(11) -0.0150(12) -0.0272(12)
C3 0.0716(15) 0.0538(12) 0.0746(16) -0.0260(11) 0.0035(13) -0.0103(11)
C4 0.0549(13) 0.0450(11) 0.0863(18) -0.0080(11) 0.0075(12) -0.0044(9)
C19 0.0550(12) 0.0669(13) 0.0462(11) 0.0110(9) -0.0159(9) -0.0310(10)
C21 0.0596(14) 0.0705(15) 0.0634(14) -0.0281(12) -0.0107(11) 0.0008(11)
C20 0.0889(18) 0.0416(11) 0.0774(16) 0.0016(10) -0.0367(14) -0.0206(11)

loop_
_atom_type_symbol
_atom_type_description
_atom_type_scat_dispersion_real
_atom_type_scat_dispersion_imag
_atom_type_scat_source
C C 0.0033 0.0016 'International Tables Vol C Tables 4.2.6.8 and 6.1.1.4'
H H 0.0000 0.0000 'International Tables Vol C Tables 4.2.6.8 and 6.1.1.4'
O O 0.0106 0.0060 'International Tables Vol C Tables 4.2.6.8 and 6.1.1.4'
Si Si 0.0817 0.0704 'International Tables Vol C Tables 4.2.6.8 and 6.1.1.4'

loop_
_geom_angle_atom_site_label_1
_geom_angle_atom_site_label_2
_geom_angle_atom_site_label_3
_geom_angle
_geom_angle_site_symmetry_1
_geom_angle_site_symmetry_3
O1 Si1 C1 106.68(8) . .
O1 Si1 C7 112.59(8) . .
C1 Si1 C7 107.93(8) . .
O1 Si1 C13 108.37(8) . .
C1 Si1 C13 112.05(8) . .
C7 Si1 C13 109.25(8) . .
C19 O1 Si1 131.57(13) . .
C6 C1 C2 117.41(18) . .
C6 C1 Si1 122.59(15) . .
C2 C1 Si1 119.95(15) . .
C18 C13 C14 117.24(17) . .
C18 C13 Si1 121.51(15) . .
C14 C13 Si1 121.22(15) . .
C12 C7 C8 116.68(19) . .
C12 C7 Si1 121.14(14) . .
C8 C7 Si1 122.18(15) . .
C11 C12 C7 121.3(2) . .
C9 C8 C7 121.3(2) . .
C4 C5 C6 120.1(2) . .
C3 C2 C1 121.2(2) . .
C15 C14 C13 121.2(2) . .
C16 C17 C18 119.9(2) . .
C1 C6 C5 121.1(2) . .
C17 C18 C13 121.5(2) . .
C10 C9 C8 120.3(2) . .
C15 C16 C17 119.8(2) . .
C10 C11 C12 120.8(2) . .
C11 C10 C9 119.6(2) . .
C16 C15 C14 120.3(2) . .
C4 C3 C2 120.1(2) . .
C3 C4 C5 120.1(2) . .
O1 C19 C20 110.9(2) . .
O1 C19 C21 108.38(17) . .
C20 C19 C21 110.20(18) . .
C20 C21 C19 111.77(19) 2_576 .
C19 C20 C21 111.76(19) . 2_576

loop_
_geom_bond_atom_site_label_1
_geom_bond_atom_site_label_2
_geom_bond_distance
_geom_bond_site_symmetry_2
Si1 O1 1.6205(14) .
Si1 C1 1.8706(19) .
Si1 C7 1.8731(19) .
Si1 C13 1.8736(18) .
O1 C19 1.436(2) .
C1 C6 1.387(3) .
C1 C2 1.392(3) .
C13 C18 1.384(3) .
C13 C14 1.398(3) .
C7 C12 1.398(3) .
C7 C8 1.398(3) .
C12 C11 1.378(3) .
C8 C9 1.381(3) .
C5 C4 1.368(4) .
C5 C6 1.389(3) .
C2 C3 1.385(3) .
C14 C15 1.381(3) .
C17 C16 1.379(4) .
C17 C18 1.384(3) .
C9 C10 1.372(4) .
C16 C15 1.366(4) .
C11 C10 1.362(4) .
C3 C4 1.365(4) .
C19 C20 1.486(3) .
C19 C21 1.524(3) .
C21 C20 1.506(4) 2_576
C20 C21 1.506(4) 2_576

loop_
_geom_torsion_atom_site_label_1
_geom_torsion_atom_site_label_2
_geom_torsion_atom_site_label_3
_geom_torsion_atom_site_label_4
_geom_torsion
_geom_torsion_site_symmetry_4
C1 Si1 O1 C19 131.33(18) .
C7 Si1 O1 C19 13.1(2) .
C13 Si1 O1 C19 -107.84(19) .
O1 Si1 C1 C6 164.06(16) .
C7 Si1 C1 C6 -74.71(18) .
C13 Si1 C1 C6 45.61(19) .
O1 Si1 C1 C2 -18.66(19) .
C7 Si1 C1 C2 102.58(17) .
C13 Si1 C1 C2 -137.10(17) .
O1 Si1 C13 C18 -11.6(2) .
C1 Si1 C13 C18 105.84(18) .
C7 Si1 C13 C18 -134.61(18) .
O1 Si1 C13 C14 170.53(17) .
C1 Si1 C13 C14 -72.03(19) .
C7 Si1 C13 C14 47.52(19) .
O1 Si1 C7 C12 -63.66(17) .
C1 Si1 C7 C12 178.86(15) .
C13 Si1 C7 C12 56.79(17) .
O1 Si1 C7 C8 117.04(17) .
C1 Si1 C7 C8 -0.44(18) .
C13 Si1 C7 C8 -122.51(17) .
C8 C7 C12 C11 -0.5(3) .
Si1 C7 C12 C11 -179.88(17) .
C12 C7 C8 C9 0.0(3) .
Si1 C7 C8 C9 179.37(18) .
C6 C1 C2 C3 1.9(3) .
Si1 C1 C2 C3 -175.56(17) .
C18 C13 C14 C15 -0.8(3) .
Si1 C13 C14 C15 177.21(19) .
C2 C1 C6 C5 -1.4(3) .
Si1 C1 C6 C5 175.97(16) .
C4 C5 C6 C1 0.1(3) .
C16 C17 C18 C13 0.8(4) .
C14 C13 C18 C17 0.2(3) .
Si1 C13 C18 C17 -177.76(19) .
C7 C8 C9 C10 0.5(4) .
C18 C17 C16 C15 -1.2(4) .
C7 C12 C11 C10 0.5(4) .
C12 C11 C10 C9 0.1(4) .
C8 C9 C10 C11 -0.6(4) .
C17 C16 C15 C14 0.6(4) .
C13 C14 C15 C16 0.3(4) .
C1 C2 C3 C4 -1.0(4) .
C2 C3 C4 C5 -0.3(4) .
C6 C5 C4 C3 0.8(3) .
Si1 O1 C19 C20 -132.16(17) .
Si1 O1 C19 C21 106.72(19) .
O1 C19 C21 C20 66.5(2) 2_576
C20 C19 C21 C20 -55.1(3) 2_576
O1 C19 C20 C21 -65.0(2) 2_576
C21 C19 C20 C21 55.1(3) 2_576
